data_2230371
loop_
_publ_author_name
'Yuvaraj, H.'
'Gayathri, D.'
'Kalkhambkar, Rajesh G.'
'Kulkarni, Geeta M.'
'Bapset, Rajendra M.'

_publ_section_title
;
 8-Formyl-4-methyl-2-oxo-2<i>H</i>-chromen-7-yl
 4-methylbenzenesulfonate
;
_journal_coeditor_code IS2704
_journal_issue 6
_journal_name_full 'Acta Crystallographica Section E'
_journal_page_first o1513
_journal_paper_doi 10.1107/S1600536811018927
_journal_volume 67
_journal_year 2011
_chemical_formula_iupac 'C18 H14 O6 S'
_chemical_formula_moiety 'C18 H14 O6 S'
_chemical_formula_sum 'C18 H14 O6 S'
_chemical_formula_weight 358.35
_chemical_name_systematic
;
8-Formyl-4-methyl-2-oxo-2<i>H</i>-chromen-7-yl 4-methylbenzenesulfonate
;
_space_group_IT_number 61
_symmetry_cell_setting orthorhombic
_symmetry_space_group_name_Hall '-P 2ac 2ab'
_symmetry_space_group_name_H-M 'P b c a'
_atom_sites_solution_hydrogens geom
_atom_sites_solution_primary direct
_atom_sites_solution_secondary difmap
_audit_creation_method SHELXL-97
_cell_angle_alpha 90.00
_cell_angle_beta 90.00
_cell_angle_gamma 90.00
_cell_formula_units_Z 8
_cell_length_a 17.6174(7)
_cell_length_b 7.2025(3)
_cell_length_c 25.7706(10)
_cell_measurement_reflns_used 6552
_cell_measurement_temperature 293(2)
_cell_measurement_theta_max 26.57
_cell_measurement_theta_min 2.31
_cell_volume 3270.0(2)
_computing_cell_refinement 'SAINT (Bruker, 2001)'
_computing_data_collection 'SMART (Bruker, 2001)'
_computing_data_reduction 'SAINT (Bruker, 2001)'
_computing_molecular_graphics 'PLATON (Spek, 2009)'
_computing_publication_material 'WinGX (Farrugia, 1999) and PARST (Nardelli, 1995)'
_computing_structure_refinement 'SHELXL97 (Sheldrick, 2008)'
_computing_structure_solution 'SHELXS97 (Sheldrick, 2008)'
_diffrn_ambient_temperature 293(2)
_diffrn_measured_fraction_theta_full 0.999
_diffrn_measured_fraction_theta_max 0.999
_diffrn_measurement_device_type 'Bruker SMART APEX CCD area-detector'
_diffrn_measurement_method '\f and \w'
_diffrn_radiation_monochromator graphite
_diffrn_radiation_source 'fine-focus sealed tube'
_diffrn_radiation_type MoK\a
_diffrn_radiation_wavelength 0.71073
_diffrn_reflns_av_R_equivalents 0.0373
_diffrn_reflns_av_sigmaI/netI 0.0172
_diffrn_reflns_limit_h_max 23
_diffrn_reflns_limit_h_min -23
_diffrn_reflns_limit_k_max 9
_diffrn_reflns_limit_k_min -9
_diffrn_reflns_limit_l_max 34
_diffrn_reflns_limit_l_min -34
_diffrn_reflns_number 48911
_diffrn_reflns_theta_full 28.72
_diffrn_reflns_theta_max 28.72
_diffrn_reflns_theta_min 1.58
_exptl_absorpt_coefficient_mu 0.231
_exptl_absorpt_correction_type none
_exptl_crystal_colour colorless
_exptl_crystal_density_diffrn 1.456
_exptl_crystal_density_method 'not measured'
_exptl_crystal_description plate
_exptl_crystal_F_000 1488
_exptl_crystal_size_max 0.14
_exptl_crystal_size_mid 0.13
_exptl_crystal_size_min 0.13
_refine_diff_density_max 0.264
_refine_diff_density_min -0.372
_refine_ls_extinction_method none
_refine_ls_goodness_of_fit_ref 1.021
_refine_ls_hydrogen_treatment constr
_refine_ls_matrix_type full
_refine_ls_number_parameters 238
_refine_ls_number_reflns 4234
_refine_ls_number_restraints 14
_refine_ls_restrained_S_all 1.062
_refine_ls_R_factor_all 0.0607
_refine_ls_R_factor_gt 0.0426
_refine_ls_shift/su_max 0.001
_refine_ls_shift/su_mean 0.000
_refine_ls_structure_factor_coef Fsqd
_refine_ls_weighting_details 'calc w=1/[\s^2^(Fo^2^)+(0.0672P)^2^+0.8242P] where P=(Fo^2^+2Fc^2^)/3'
_refine_ls_weighting_scheme calc
_refine_ls_wR_factor_gt 0.1193
_refine_ls_wR_factor_ref 0.1352
_reflns_number_gt 3095
_reflns_number_total 4234
_reflns_threshold_expression I>2\s(I)
_cod_data_source_file is2704.cif
_cod_data_source_block I
_cod_database_code 2230371
_cod_database_fobs_code 2230371

loop_
_symmetry_equiv_pos_as_xyz
'x, y, z'
'-x+1/2, -y, z+1/2'
'-x, y+1/2, -z+1/2'
'x+1/2, -y+1/2, -z'
'-x, -y, -z'
'x-1/2, y, -z-1/2'
'x, -y-1/2, z-1/2'
'-x-1/2, y-1/2, z'

loop_
_atom_site_type_symbol
_atom_site_label
_atom_site_fract_x
_atom_site_fract_y
_atom_site_fract_z
_atom_site_U_iso_or_equiv
_atom_site_adp_type
_atom_site_calc_flag
_atom_site_refinement_flags
_atom_site_occupancy
_atom_site_symmetry_multiplicity
_atom_site_disorder_assembly
_atom_site_disorder_group
C C1 0.70245(18) 0.5004(5) 0.48070(11) 0.1076(9) Uani d . 1 1 . .
H H1A 0.7160 0.4100 0.4550 0.161 Uiso calc R 1 1 . .
H H1B 0.7446 0.5202 0.5037 0.161 Uiso calc R 1 1 . .
H H1C 0.6895 0.6152 0.4639 0.161 Uiso calc R 1 1 . .
C C2 0.63513(13) 0.4313(3) 0.51137(8) 0.0712(5) Uani d . 1 1 . .
C C3 0.62555(11) 0.4882(3) 0.56260(8) 0.0652(5) Uani d . 1 1 . .
H H3 0.6605 0.5692 0.5773 0.078 Uiso calc R 1 1 . .
C C4 0.56508(10) 0.4264(3) 0.59184(7) 0.0585(4) Uani d . 1 1 . .
H H4 0.5587 0.4663 0.6259 0.070 Uiso calc R 1 1 . .
C C5 0.51398(10) 0.3038(2) 0.56962(7) 0.0563(4) Uani d . 1 1 . .
C C6 0.52174(14) 0.2479(3) 0.51834(8) 0.0708(5) Uani d . 1 1 . .
H H6 0.4866 0.1677 0.5034 0.085 Uiso calc R 1 1 . .
C C7 0.58218(16) 0.3130(3) 0.49004(8) 0.0791(6) Uani d . 1 1 . .
H H7 0.5875 0.2763 0.4556 0.095 Uiso calc R 1 1 . .
C C8 0.54138(10) 0.0811(3) 0.67455(7) 0.0578(4) Uani d . 1 1 . .
C C9 0.61696(10) 0.0624(2) 0.65996(6) 0.0525(4) Uani d . 1 1 A .
C C10 0.67090(9) 0.1065(2) 0.69784(6) 0.0472(3) Uani d . 1 1 . .
C C11 0.65136(9) 0.1600(2) 0.74813(6) 0.0495(4) Uani d . 1 1 . .
C C12 0.57417(11) 0.1691(3) 0.76024(7) 0.0631(5) Uani d . 1 1 . .
H H12 0.5595 0.2012 0.7937 0.076 Uiso calc R 1 1 . .
C C13 0.51960(10) 0.1319(3) 0.72389(8) 0.0680(5) Uani d . 1 1 . .
H H13 0.4684 0.1408 0.7324 0.082 Uiso calc R 1 1 . .
C C14 0.63965(14) -0.0075(4) 0.60842(8) 0.0772(6) Uani d D 1 1 . .
H H14A 0.6916 0.0009 0.6025 0.093 Uiso calc PR 0.548(5) 1 A 1
H H14B 0.5992 -0.0394 0.5871 0.093 Uiso d PR 0.452(5) 1 A 2
C C15 0.80427(9) 0.1381(2) 0.71607(7) 0.0534(4) Uani d . 1 1 . .
C C16 0.78344(10) 0.1945(2) 0.76774(7) 0.0550(4) Uani d . 1 1 . .
H H16 0.8220 0.2264 0.7907 0.066 Uiso calc R 1 1 . .
C C17 0.71185(10) 0.2035(2) 0.78441(6) 0.0513(4) Uani d . 1 1 . .
C C18 0.69355(13) 0.2552(3) 0.83935(7) 0.0720(5) Uani d . 1 1 . .
H H18A 0.7398 0.2772 0.8581 0.108 Uiso calc R 1 1 . .
H H18B 0.6660 0.1558 0.8555 0.108 Uiso calc R 1 1 . .
H H18C 0.6631 0.3658 0.8396 0.108 Uiso calc R 1 1 . .
O O1 0.38782(9) 0.1146(3) 0.57769(7) 0.0957(6) Uani d . 1 1 . .
O O2 0.41980(9) 0.3388(2) 0.64607(6) 0.0814(4) Uani d . 1 1 . .
O O3 0.48511(7) 0.03917(19) 0.63759(6) 0.0685(4) Uani d . 1 1 . .
O O4A 0.60724(19) -0.0694(4) 0.57442(11) 0.0912(13) Uani d PDU 0.548(5) 1 A 1
O O4B 0.6962(2) -0.0293(10) 0.59052(17) 0.136(2) Uani d PDU 0.452(5) 1 A 2
O O5 0.74534(6) 0.09179(18) 0.68306(4) 0.0539(3) Uani d . 1 1 . .
O O6 0.86731(7) 0.1254(2) 0.69874(6) 0.0738(4) Uani d . 1 1 . .
S S1 0.44287(3) 0.20842(8) 0.60799(2) 0.06651(18) Uani d . 1 1 . .

loop_
_atom_site_aniso_label
_atom_site_aniso_U_11
_atom_site_aniso_U_22
_atom_site_aniso_U_33
_atom_site_aniso_U_12
_atom_site_aniso_U_13
_atom_site_aniso_U_23
C1 0.113(2) 0.114(2) 0.0953(18) 0.0111(18) 0.0263(16) 0.0339(16)
C2 0.0815(14) 0.0662(12) 0.0660(11) 0.0140(10) 0.0039(10) 0.0138(10)
C3 0.0622(11) 0.0601(10) 0.0735(12) 0.0003(9) -0.0090(9) 0.0002(9)
C4 0.0580(10) 0.0607(10) 0.0569(9) 0.0028(8) -0.0095(8) -0.0079(8)
C5 0.0581(9) 0.0538(9) 0.0570(9) 0.0043(8) -0.0142(8) -0.0006(7)
C6 0.0929(15) 0.0587(10) 0.0607(10) 0.0035(10) -0.0224(10) -0.0065(9)
C7 0.1139(18) 0.0721(13) 0.0513(10) 0.0132(13) -0.0026(11) -0.0005(9)
C8 0.0468(8) 0.0596(10) 0.0671(10) -0.0013(7) -0.0085(7) 0.0120(8)
C9 0.0506(9) 0.0523(9) 0.0546(9) 0.0037(7) -0.0045(7) 0.0034(7)
C10 0.0425(8) 0.0477(8) 0.0513(8) 0.0046(6) -0.0005(6) 0.0047(6)
C11 0.0489(8) 0.0501(8) 0.0496(8) 0.0055(7) 0.0010(7) 0.0078(7)
C12 0.0554(10) 0.0788(12) 0.0549(9) 0.0106(9) 0.0095(8) 0.0116(9)
C13 0.0442(9) 0.0882(14) 0.0715(11) 0.0044(9) 0.0055(8) 0.0176(10)
C14 0.0680(13) 0.0969(16) 0.0667(12) 0.0167(12) -0.0161(11) -0.0185(11)
C15 0.0473(8) 0.0543(9) 0.0588(9) 0.0035(7) -0.0040(7) 0.0000(7)
C16 0.0550(9) 0.0540(9) 0.0559(9) 0.0008(7) -0.0089(7) -0.0021(7)
C17 0.0589(9) 0.0468(8) 0.0483(8) 0.0035(7) -0.0022(7) 0.0030(7)
C18 0.0799(13) 0.0841(13) 0.0519(9) 0.0003(11) 0.0025(9) -0.0045(9)
O1 0.0631(9) 0.1010(12) 0.1230(14) -0.0170(8) -0.0409(9) 0.0130(10)
O2 0.0605(8) 0.0953(11) 0.0884(10) 0.0165(8) 0.0070(7) 0.0052(9)
O3 0.0530(7) 0.0674(8) 0.0850(9) -0.0080(6) -0.0181(6) 0.0112(7)
O4A 0.111(3) 0.084(2) 0.0780(19) 0.0174(17) -0.0341(17) -0.0248(15)
O4B 0.078(3) 0.241(6) 0.089(3) -0.013(3) 0.016(2) -0.065(3)
O5 0.0435(6) 0.0660(7) 0.0522(6) 0.0061(5) -0.0009(5) -0.0045(5)
O6 0.0454(7) 0.0988(11) 0.0773(9) 0.0045(7) 0.0020(6) -0.0126(8)
S1 0.0460(2) 0.0741(3) 0.0795(3) -0.0003(2) -0.0156(2) 0.0070(2)

loop_
_atom_type_symbol
_atom_type_description
_atom_type_scat_dispersion_real
_atom_type_scat_dispersion_imag
_atom_type_scat_source
C C 0.0033 0.0016 'International Tables Vol C Tables 4.2.6.8 and 6.1.1.4'
H H 0.0000 0.0000 'International Tables Vol C Tables 4.2.6.8 and 6.1.1.4'
O O 0.0106 0.0060 'International Tables Vol C Tables 4.2.6.8 and 6.1.1.4'
S S 0.1246 0.1234 'International Tables Vol C Tables 4.2.6.8 and 6.1.1.4'

loop_
_geom_angle_atom_site_label_1
_geom_angle_atom_site_label_2
_geom_angle_atom_site_label_3
_geom_angle_site_symmetry_1
_geom_angle_site_symmetry_3
_geom_angle
_geom_angle_publ_flag
C2 C1 H1A . . 109.5 ?
C2 C1 H1B . . 109.5 ?
H1A C1 H1B . . 109.5 ?
C2 C1 H1C . . 109.5 ?
H1A C1 H1C . . 109.5 ?
H1B C1 H1C . . 109.5 ?
C7 C2 C3 . . 118.6(2) ?
C7 C2 C1 . . 121.8(2) ?
C3 C2 C1 . . 119.6(2) ?
C4 C3 C2 . . 121.12(19) ?
C4 C3 H3 . . 119.4 ?
C2 C3 H3 . . 119.4 ?
C3 C4 C5 . . 118.82(17) ?
C3 C4 H4 . . 120.6 ?
C5 C4 H4 . . 120.6 ?
C4 C5 C6 . . 120.96(19) ?
C4 C5 S1 . . 119.03(14) ?
C6 C5 S1 . . 119.89(16) ?
C7 C6 C5 . . 118.9(2) ?
C7 C6 H6 . . 120.6 ?
C5 C6 H6 . . 120.6 ?
C6 C7 C2 . . 121.63(19) ?
C6 C7 H7 . . 119.2 ?
C2 C7 H7 . . 119.2 ?
C13 C8 C9 . . 122.83(17) ?
C13 C8 O3 . . 119.04(16) ?
C9 C8 O3 . . 118.08(17) ?
C8 C9 C10 . . 116.10(16) ?
C8 C9 C14 . . 122.41(17) ?
C10 C9 C14 . . 121.43(16) ?
O5 C10 C11 . . 121.05(14) ?
O5 C10 C9 . . 116.03(14) ?
C11 C10 C9 . . 122.91(15) ?
C10 C11 C12 . . 117.44(16) ?
C10 C11 C17 . . 118.47(15) ?
C12 C11 C17 . . 124.09(16) ?
C13 C12 C11 . . 121.44(17) ?
C13 C12 H12 . . 119.3 ?
C11 C12 H12 . . 119.3 ?
C12 C13 C8 . . 119.21(17) ?
C12 C13 H13 . . 120.4 ?
C8 C13 H13 . . 120.4 ?
O4B C14 C9 . . 131.8(3) ?
O4A C14 C9 . . 133.7(3) ?
C9 C14 H14A . . 113.1 ?
C9 C14 H14B . . 114.2 ?
O6 C15 O5 . . 116.59(16) ?
O6 C15 C16 . . 126.95(16) ?
O5 C15 C16 . . 116.45(15) ?
C17 C16 C15 . . 123.55(16) ?
C17 C16 H16 . . 118.2 ?
C15 C16 H16 . . 118.2 ?
C16 C17 C11 . . 118.42(15) ?
C16 C17 C18 . . 121.31(17) ?
C11 C17 C18 . . 120.27(16) ?
C17 C18 H18A . . 109.5 ?
C17 C18 H18B . . 109.5 ?
H18A C18 H18B . . 109.5 ?
C17 C18 H18C . . 109.5 ?
H18A C18 H18C . . 109.5 ?
H18B C18 H18C . . 109.5 ?
C8 O3 S1 . . 118.74(12) ?
C10 O5 C15 . . 121.95(13) ?
O1 S1 O2 . . 120.07(11) ?
O1 S1 O3 . . 102.44(9) ?
O2 S1 O3 . . 107.72(9) ?
O1 S1 C5 . . 111.62(10) ?
O2 S1 C5 . . 109.80(10) ?
O3 S1 C5 . . 103.55(8) ?

loop_
_geom_bond_atom_site_label_1
_geom_bond_atom_site_label_2
_geom_bond_site_symmetry_2
_geom_bond_distance
_geom_bond_publ_flag
C1 C2 . 1.510(3) ?
C1 H1A . 0.9600 ?
C1 H1B . 0.9600 ?
C1 H1C . 0.9600 ?
C2 C7 . 1.378(3) ?
C2 C3 . 1.393(3) ?
C3 C4 . 1.379(3) ?
C3 H3 . 0.9300 ?
C4 C5 . 1.385(2) ?
C4 H4 . 0.9300 ?
C5 C6 . 1.388(3) ?
C5 S1 . 1.737(2) ?
C6 C7 . 1.373(3) ?
C6 H6 . 0.9300 ?
C7 H7 . 0.9300 ?
C8 C13 . 1.378(3) ?
C8 C9 . 1.390(2) ?
C8 O3 . 1.407(2) ?
C9 C10 . 1.399(2) ?
C9 C14 . 1.476(3) ?
C10 O5 . 1.3696(19) ?
C10 C11 . 1.395(2) ?
C11 C12 . 1.397(2) ?
C11 C17 . 1.452(2) ?
C12 C13 . 1.369(3) ?
C12 H12 . 0.9300 ?
C13 H13 . 0.9300 ?
C14 O4B . 1.109(4) ?
C14 O4A . 1.137(3) ?
C14 H14A . 0.9300 ?
C14 H14B . 0.9300 ?
C15 O6 . 1.200(2) ?
C15 O5 . 1.383(2) ?
C15 C16 . 1.440(2) ?
C16 C17 . 1.334(2) ?
C16 H16 . 0.9300 ?
C17 C18 . 1.499(2) ?
C18 H18A . 0.9600 ?
C18 H18B . 0.9600 ?
C18 H18C . 0.9600 ?
O1 S1 . 1.4165(16) ?
O2 S1 . 1.4179(17) ?
O3 S1 . 1.6191(14) ?

loop_
_geom_hbond_atom_site_label_D
_geom_hbond_atom_site_label_H
_geom_hbond_atom_site_label_A
_geom_hbond_site_symmetry_A
_geom_hbond_distance_DH
_geom_hbond_distance_HA
_geom_hbond_distance_DA
_geom_hbond_angle_DHA
C4 H4 O6 8_765 0.93 2.56 3.326(2) 140
C13 H13 O6 6_557 0.93 2.52 3.343(2) 148
C16 H16 O2 6_657 0.93 2.51 3.433(2) 175

loop_
_geom_torsion_atom_site_label_1
_geom_torsion_atom_site_label_2
_geom_torsion_atom_site_label_3
_geom_torsion_atom_site_label_4
_geom_torsion_site_symmetry_1
_geom_torsion_site_symmetry_2
_geom_torsion_site_symmetry_3
_geom_torsion_site_symmetry_4
_geom_torsion
_geom_torsion_publ_flag
C7 C2 C3 C4 . . . . 0.8(3) ?
C1 C2 C3 C4 . . . . -179.4(2) ?
C2 C3 C4 C5 . . . . 0.9(3) ?
C3 C4 C5 C6 . . . . -2.0(3) ?
C3 C4 C5 S1 . . . . 173.98(14) ?
C4 C5 C6 C7 . . . . 1.5(3) ?
S1 C5 C6 C7 . . . . -174.49(16) ?
C5 C6 C7 C2 . . . . 0.3(3) ?
C3 C2 C7 C6 . . . . -1.4(3) ?
C1 C2 C7 C6 . . . . 178.9(2) ?
C13 C8 C9 C10 . . . . -2.8(3) ?
O3 C8 C9 C10 . . . . 179.68(15) ?
C13 C8 C9 C14 . . . . 174.6(2) ?
O3 C8 C9 C14 . . . . -2.9(3) ?
C8 C9 C10 O5 . . . . -178.68(15) ?
C14 C9 C10 O5 . . . . 3.9(3) ?
C8 C9 C10 C11 . . . . 2.2(2) ?
C14 C9 C10 C11 . . . . -175.20(18) ?
O5 C10 C11 C12 . . . . -179.13(16) ?
C9 C10 C11 C12 . . . . -0.1(3) ?
O5 C10 C11 C17 . . . . 1.2(2) ?
C9 C10 C11 C17 . . . . -179.74(15) ?
C10 C11 C12 C13 . . . . -1.7(3) ?
C17 C11 C12 C13 . . . . 177.95(18) ?
C11 C12 C13 C8 . . . . 1.2(3) ?
C9 C8 C13 C12 . . . . 1.2(3) ?
O3 C8 C13 C12 . . . . 178.67(18) ?
C8 C9 C14 O4B . . . . 179.2(6) ?
C10 C9 C14 O4B . . . . -3.5(7) ?
C8 C9 C14 O4A . . . . -7.1(5) ?
C10 C9 C14 O4A . . . . 170.2(3) ?
O6 C15 C16 C17 . . . . -179.34(19) ?
O5 C15 C16 C17 . . . . 0.0(3) ?
C15 C16 C17 C11 . . . . -2.1(3) ?
C15 C16 C17 C18 . . . . 177.28(18) ?
C10 C11 C17 C16 . . . . 1.5(2) ?
C12 C11 C17 C16 . . . . -178.16(18) ?
C10 C11 C17 C18 . . . . -177.90(17) ?
C12 C11 C17 C18 . . . . 2.5(3) ?
C13 C8 O3 S1 . . . . 80.5(2) ?
C9 C8 O3 S1 . . . . -101.90(18) ?
C11 C10 O5 C15 . . . . -3.4(2) ?
C9 C10 O5 C15 . . . . 177.47(15) ?
O6 C15 O5 C10 . . . . -177.79(16) ?
C16 C15 O5 C10 . . . . 2.8(2) ?
C8 O3 S1 O1 . . . . -175.87(15) ?
C8 O3 S1 O2 . . . . -48.35(16) ?
C8 O3 S1 C5 . . . . 67.94(15) ?
C4 C5 S1 O1 . . . . 169.10(15) ?
C6 C5 S1 O1 . . . . -14.87(19) ?
C4 C5 S1 O2 . . . . 33.42(17) ?
C6 C5 S1 O2 . . . . -150.56(16) ?
C4 C5 S1 O3 . . . . -81.39(16) ?
C6 C5 S1 O3 . . . . 94.64(16) ?
